data_8101924
loop_
_publ_author_name
'Tinant, B.'
'Laurent, M.'
'Marchand-Brynaert, J.'

_publ_section_title
;
Crystal structure of N-(diphenyl)methyl-N-(3',3'-dimethyl-2'-oxo)butyl-
2(R),3(R)-epoxybutyramide, C~23~H~27~NO~3~
;
_journal_issue 1
_journal_name_full 'Zeitschrift f\"ur Kristallographie - New Crystal Structures'
_journal_page_first 68
_journal_page_last 70
_journal_volume 221
_journal_year 2006
_chemical_formula_sum 'C23 H27 N O3'
_chemical_formula_weight 365.46
_chemical_name_systematic
; 
N-(diphenyl)methyl-N-(3',3'-dimethyl-2'-oxo)butyl-2(R),3(R)-epoxybutyramide
;
_space_group_IT_number 4
_symmetry_cell_setting monoclinic
_symmetry_space_group_name_Hall 'P 2yb'
_symmetry_space_group_name_H-M 'P 1 21 1'
_atom_sites_solution_hydrogens geom
_atom_sites_solution_primary direct
_atom_sites_solution_secondary difmap
_audit_creation_method SHELXL-97
_cell_angle_alpha 90.00
_cell_angle_beta 96.04(2)
_cell_angle_gamma 90.00
_cell_formula_units_Z 4
_cell_length_a 8.669(3)
_cell_length_b 22.880(5)
_cell_length_c 10.220(3)
_cell_measurement_temperature 125(2)
_cell_measurement_theta_max 25.0
_cell_measurement_theta_min 3.0
_cell_volume 2015.9(10)
_computing_cell_refinement MAR
_computing_data_collection MAR
_computing_data_reduction MARHKL
_computing_molecular_graphics 'PLUTON [6]'
_computing_structure_refinement 'SHELXL-97 [5]'
_computing_structure_solution 'SHELXS-97 [5]'
_diffrn_ambient_temperature 125(2)
_diffrn_detector_area_resol_mean 6.66
_diffrn_measured_fraction_theta_full 0.955
_diffrn_measured_fraction_theta_max 0.955
_diffrn_measurement_device_type 'MAR345 IP'
_diffrn_measurement_method '101 images, \D\f 3\%'
_diffrn_radiation_monochromator graphite
_diffrn_radiation_source 'RU200 rotating anode'
_diffrn_radiation_type MoK\a
_diffrn_radiation_wavelength 0.71069
_diffrn_reflns_av_R_equivalents 0.048
_diffrn_reflns_av_sigmaI/netI 0.0543
_diffrn_reflns_limit_h_max 10
_diffrn_reflns_limit_h_min -10
_diffrn_reflns_limit_k_max 27
_diffrn_reflns_limit_k_min -27
_diffrn_reflns_limit_l_max 12
_diffrn_reflns_limit_l_min -12
_diffrn_reflns_number 21738
_diffrn_reflns_theta_full 25.36
_diffrn_reflns_theta_max 25.36
_diffrn_reflns_theta_min 2.68
_exptl_absorpt_coefficient_mu 0.079
_exptl_absorpt_correction_type none
_exptl_crystal_colour colorless
_exptl_crystal_density_diffrn 1.204
_exptl_crystal_density_method 'not measured'
_exptl_crystal_description parallelipiped
_exptl_crystal_F_000 784
_exptl_crystal_size_max 0.32
_exptl_crystal_size_mid 0.30
_exptl_crystal_size_min 0.20
_refine_diff_density_max 0.266
_refine_diff_density_min -0.283
_refine_diff_density_rms 0.047
_refine_ls_abs_structure_details 'Flack H D (1983), Acta Cryst. A39, 876-881'
_refine_ls_abs_structure_Flack -0.1(8)
_refine_ls_extinction_coef 0.032(3)
_refine_ls_extinction_expression Fc^*^=kFc[1+0.001xFc^2^\l^3^/sin(2\q)]^-1/4^
_refine_ls_extinction_method SHELXL
_refine_ls_goodness_of_fit_ref 1.051
_refine_ls_hydrogen_treatment mixed
_refine_ls_matrix_type full
_refine_ls_number_parameters 507
_refine_ls_number_reflns 7058
_refine_ls_number_restraints 1
_refine_ls_restrained_S_all 1.051
_refine_ls_R_factor_all 0.0407
_refine_ls_R_factor_gt 0.0394
_refine_ls_shift/su_max 0.000
_refine_ls_shift/su_mean 0.000
_refine_ls_structure_factor_coef Fsqd
_refine_ls_weighting_details 'calc w=1/[\s^2^(Fo^2^)+(0.0430P)^2^+0.8028P] where P=(Fo^2^+2Fc^2^)/3'
_refine_ls_weighting_scheme calc
_refine_ls_wR_factor_gt 0.1046
_refine_ls_wR_factor_ref 0.1058
_reflns_number_gt 6828
_reflns_number_total 7058
_reflns_threshold_expression >2sigma(I)
_cod_data_source_file 1267-1719.cff
_cod_data_source_block lm
_cod_original_sg_symbol_H-M P12(1)1
_cod_database_code 8101924

loop_
_symmetry_equiv_pos_as_xyz
'x, y, z'
'-x, y+1/2, -z'

loop_
_atom_site_label
_atom_site_type_symbol
_atom_site_fract_x
_atom_site_fract_y
_atom_site_fract_z
_atom_site_U_iso_or_equiv
_atom_site_adp_type
_atom_site_occupancy
_atom_site_symmetry_multiplicity
_atom_site_Wyckoff_symbol
_atom_site_calc_flag
_atom_site_refinement_flags
_atom_site_disorder_assembly
_atom_site_disorder_group
O1A O 0.5852(2) 0.29763(6) 0.93396(16) 0.0289(4) Uani 1 2 a d . . .
C2A C 0.6514(2) 0.35321(8) 0.9086(2) 0.0204(4) Uani 1 2 a d . . .
C3A C 0.6588(3) 0.33010(10) 1.0429(2) 0.0286(5) Uani 1 2 a d . . .
C4A C 0.5579(4) 0.35178(12) 1.1423(2) 0.0426(6) Uani 1 2 a d . . .
H4A1 H 0.5808 0.3305 1.2231 0.0410(10) Uiso 1 2 a calc R . .
H4A2 H 0.4509 0.3461 1.1099 0.0410(10) Uiso 1 2 a calc R . .
H4A3 H 0.5770 0.3926 1.1580 0.0410(10) Uiso 1 2 a calc R . .
C5A C 0.5351(2) 0.39972(8) 0.86329(18) 0.0161(4) Uani 1 2 a d . . .
O6A O 0.39528(16) 0.38979(6) 0.85654(14) 0.0210(3) Uani 1 2 a d . . .
N7A N 0.59248(19) 0.45204(7) 0.82803(16) 0.0167(3) Uani 1 2 a d . . .
C8A C 0.7567(2) 0.46605(8) 0.83826(19) 0.0187(4) Uani 1 2 a d . . .
H8A1 H 0.7712 0.4994 0.7823 0.0410(10) Uiso 1 2 a calc R . .
H8A2 H 0.8116 0.4333 0.8047 0.0410(10) Uiso 1 2 a calc R . .
C9A C 0.8302(2) 0.47991(8) 0.9771(2) 0.0181(4) Uani 1 2 a d . . .
O10A O 0.75793(17) 0.47501(7) 1.07125(14) 0.0257(3) Uani 1 2 a d . . .
C11A C 1.0020(2) 0.49683(9) 0.9887(2) 0.0202(4) Uani 1 2 a d . . .
C12A C 1.0420(3) 0.53261(10) 0.8701(2) 0.0264(5) Uani 1 2 a d . . .
H12A H 1.0169 0.5104 0.7910 0.0410(10) Uiso 1 2 a calc R . .
H12B H 1.1508 0.5416 0.8799 0.0410(10) Uiso 1 2 a calc R . .
H12C H 0.9834 0.5683 0.8651 0.0410(10) Uiso 1 2 a calc R . .
C13A C 1.0920(3) 0.43888(10) 0.9964(2) 0.0288(5) Uani 1 2 a d . . .
H13A H 1.0664 0.4171 0.9167 0.0410(10) Uiso 1 2 a calc R . .
H13B H 1.0644 0.4165 1.0699 0.0410(10) Uiso 1 2 a calc R . .
H13C H 1.2013 0.4468 1.0073 0.0410(10) Uiso 1 2 a calc R . .
C14A C 1.0419(3) 0.53160(11) 1.1148(2) 0.0304(5) Uani 1 2 a d . . .
H14A H 1.1495 0.5424 1.1222 0.0410(10) Uiso 1 2 a calc R . .
H14B H 1.0224 0.5081 1.1891 0.0410(10) Uiso 1 2 a calc R . .
H14C H 0.9791 0.5662 1.1127 0.0410(10) Uiso 1 2 a calc R . .
C15A C 0.4820(2) 0.49808(8) 0.77948(19) 0.0176(4) Uani 1 2 a d . . .
C16A C 0.5148(2) 0.55443(8) 0.85701(19) 0.0181(4) Uani 1 2 a d . . .
C17A C 0.4611(2) 0.55992(9) 0.9798(2) 0.0220(4) Uani 1 2 a d . . .
H17A H 0.4085 0.5289 1.0138 0.0410(10) Uiso 1 2 a calc R . .
C18A C 0.4848(3) 0.61101(10) 1.0527(2) 0.0278(5) Uani 1 2 a d . . .
H18A H 0.4451 0.6145 1.1334 0.0410(10) Uiso 1 2 a calc R . .
C19A C 0.5670(3) 0.65646(9) 1.0057(2) 0.0304(5) Uani 1 2 a d . . .
H19A H 0.5821 0.6908 1.0539 0.0410(10) Uiso 1 2 a calc R . .
C20A C 0.6269(3) 0.65078(9) 0.8861(2) 0.0323(5) Uani 1 2 a d . . .
H20A H 0.6858 0.6809 0.8557 0.0410(10) Uiso 1 2 a calc R . .
C21A C 0.5997(3) 0.60026(10) 0.8111(2) 0.0262(5) Uani 1 2 a d . . .
H21A H 0.6385 0.5972 0.7299 0.0410(10) Uiso 1 2 a calc R . .
C22A C 0.4741(2) 0.50507(8) 0.63020(19) 0.0185(4) Uani 1 2 a d . . .
C23A C 0.3605(3) 0.54229(10) 0.5682(2) 0.0262(5) Uani 1 2 a d . . .
H23A H 0.2963 0.5630 0.6190 0.0410(10) Uiso 1 2 a calc R . .
C24A C 0.3423(3) 0.54871(10) 0.4337(2) 0.0289(5) Uani 1 2 a d . . .
H24A H 0.2658 0.5734 0.3942 0.0410(10) Uiso 1 2 a calc R . .
C25A C 0.4383(3) 0.51833(10) 0.3567(2) 0.0309(5) Uani 1 2 a d . . .
H25A H 0.4267 0.5227 0.2657 0.0410(10) Uiso 1 2 a calc R . .
C26A C 0.5514(3) 0.48158(10) 0.4164(2) 0.0284(5) Uani 1 2 a d . . .
H26A H 0.6164 0.4614 0.3653 0.0410(10) Uiso 1 2 a calc R . .
C27A C 0.5686(2) 0.47456(9) 0.5525(2) 0.0228(4) Uani 1 2 a d . . .
H27A H 0.6439 0.4493 0.5916 0.0410(10) Uiso 1 2 a calc R . .
H2A H 0.741(4) 0.3513(13) 0.865(3) 0.0410(10) Uiso 1 2 a d . . .
H3A H 0.763(3) 0.3094(13) 1.085(3) 0.0410(10) Uiso 1 2 a d . . .
H15A H 0.380(4) 0.4848(13) 0.799(3) 0.0410(10) Uiso 1 2 a d . . .
O1B O 0.96018(19) 0.95164(6) 1.41712(16) 0.0290(4) Uani 1 2 a d . . .
C2B C 0.8845(2) 0.89654(9) 1.3922(2) 0.0207(4) Uani 1 2 a d . . .
C3B C 0.9186(3) 0.91830(9) 1.5276(2) 0.0254(5) Uani 1 2 a d . . .
C4B C 1.0483(3) 0.89533(11) 1.6219(2) 0.0323(5) Uani 1 2 a d . . .
H4B1 H 1.0490 0.9154 1.7045 0.0410(10) Uiso 1 2 a calc R . .
H4B2 H 1.1453 0.9017 1.5867 0.0410(10) Uiso 1 2 a calc R . .
H4B3 H 1.0338 0.8542 1.6350 0.0410(10) Uiso 1 2 a calc R . .
C5B C 0.9850(2) 0.84945(8) 1.34120(18) 0.0174(4) Uani 1 2 a d . . .
O6B O 1.12260(17) 0.85866(6) 1.33045(14) 0.0218(3) Uani 1 2 a d . . .
N7B N 0.91581(19) 0.79739(7) 1.30818(16) 0.0182(4) Uani 1 2 a d . . .
C8B C 0.7530(2) 0.78526(8) 1.31610(19) 0.0176(4) Uani 1 2 a d . . .
H8B1 H 0.7234 0.7516 1.2614 0.0410(10) Uiso 1 2 a calc R . .
H8B2 H 0.6926 0.8183 1.2803 0.0410(10) Uiso 1 2 a calc R . .
C9B C 0.7118(2) 0.77337(8) 1.45457(19) 0.0188(4) Uani 1 2 a d . . .
O10B O 0.80618(18) 0.78161(7) 1.54895(14) 0.0259(3) Uani 1 2 a d . . .
C11B C 0.5452(2) 0.75481(9) 1.4696(2) 0.0217(4) Uani 1 2 a d . . .
C12B C 0.5434(3) 0.72100(11) 1.5979(2) 0.0330(5) Uani 1 2 a d . . .
H12D H 0.4392 0.7092 1.6083 0.0410(10) Uiso 1 2 a calc R . .
H12E H 0.5819 0.7455 1.6703 0.0410(10) Uiso 1 2 a calc R . .
H12F H 0.6081 0.6870 1.5958 0.0410(10) Uiso 1 2 a calc R . .
C13B C 0.4520(3) 0.81193(11) 1.4745(2) 0.0301(5) Uani 1 2 a d . . .
H13D H 0.4542 0.8327 1.3930 0.0410(10) Uiso 1 2 a calc R . .
H13E H 0.4972 0.8358 1.5458 0.0410(10) Uiso 1 2 a calc R . .
H13F H 0.3466 0.8029 1.4877 0.0410(10) Uiso 1 2 a calc R . .
C14B C 0.4750(3) 0.71657(10) 1.3539(2) 0.0276(5) Uani 1 2 a d . . .
H14D H 0.4756 0.7379 1.2731 0.0410(10) Uiso 1 2 a calc R . .
H14E H 0.3703 0.7064 1.3670 0.0410(10) Uiso 1 2 a calc R . .
H14F H 0.5355 0.6816 1.3497 0.0410(10) Uiso 1 2 a calc R . .
C15B C 1.0135(2) 0.74965(9) 1.26486(19) 0.0186(4) Uani 1 2 a d . . .
C16B C 0.9999(2) 0.74440(8) 1.11500(19) 0.0191(4) Uani 1 2 a d . . .
C17B C 1.0979(3) 0.70536(9) 1.0591(2) 0.0242(5) Uani 1 2 a d . . .
H17B H 1.1656 0.6821 1.1132 0.0410(10) Uiso 1 2 a calc R . .
C18B C 1.0950(3) 0.70090(9) 0.9236(2) 0.0272(5) Uani 1 2 a d . . .
H18B H 1.1611 0.6748 0.8875 0.0410(10) Uiso 1 2 a calc R . .
C19B C 0.9940(3) 0.73512(9) 0.8412(2) 0.0270(5) Uani 1 2 a d . . .
H19B H 0.9925 0.7321 0.7503 0.0410(10) Uiso 1 2 a calc R . .
C20B C 0.8960(3) 0.77361(10) 0.8955(2) 0.0253(5) Uani 1 2 a d . . .
H20B H 0.8282 0.7966 0.8409 0.0410(10) Uiso 1 2 a calc R . .
C21B C 0.8981(2) 0.77827(9) 1.0320(2) 0.0213(4) Uani 1 2 a d . . .
H21B H 0.8311 0.8041 1.0677 0.0410(10) Uiso 1 2 a calc R . .
C22B C 0.9810(2) 0.69341(8) 1.3375(2) 0.0198(4) Uani 1 2 a d . . .
C23B C 1.0458(3) 0.68667(10) 1.4677(2) 0.0258(5) Uani 1 2 a d . . .
H23B H 1.1116 0.7154 1.5064 0.0410(10) Uiso 1 2 a calc R . .
C24B C 1.0132(3) 0.63780(11) 1.5397(2) 0.0336(6) Uani 1 2 a d . . .
H24B H 1.0583 0.6337 1.6259 0.0410(10) Uiso 1 2 a calc R . .
C25B C 0.9138(3) 0.59484(10) 1.4843(2) 0.0339(6) Uani 1 2 a d . . .
H25B H 0.8911 0.5622 1.5331 0.0410(10) Uiso 1 2 a calc R . .
C26B C 0.8488(3) 0.60123(10) 1.3550(2) 0.0295(5) Uani 1 2 a d . . .
H26B H 0.7823 0.5727 1.3167 0.0410(10) Uiso 1 2 a calc R . .
C27B C 0.8830(3) 0.65034(9) 1.2827(2) 0.0234(4) Uani 1 2 a d . . .
H27B H 0.8390 0.6541 1.1961 0.0410(10) Uiso 1 2 a calc R . .
H2B H 0.783(4) 0.9013(13) 1.349(3) 0.0410(10) Uiso 1 2 a d . . .
H3B H 0.830(4) 0.9365(13) 1.565(3) 0.0410(10) Uiso 1 2 a d . . .
H15B H 1.121(4) 0.7630(13) 1.287(3) 0.0410(10) Uiso 1 2 a d . . .

loop_
_atom_site_aniso_label
_atom_site_aniso_U_11
_atom_site_aniso_U_22
_atom_site_aniso_U_33
_atom_site_aniso_U_23
_atom_site_aniso_U_13
_atom_site_aniso_U_12
O1A 0.0409(9) 0.0150(7) 0.0299(8) 0.0023(6) -0.0002(7) -0.0021(6)
C2A 0.0236(11) 0.0147(9) 0.0233(10) 0.0006(8) 0.0042(8) 0.0008(8)
C3A 0.0390(13) 0.0221(11) 0.0233(11) 0.0047(8) -0.0030(10) 0.0001(9)
C4A 0.0654(19) 0.0429(15) 0.0203(12) 0.0074(11) 0.0083(11) 0.0028(13)
C5A 0.0204(10) 0.0156(9) 0.0123(9) -0.0034(7) 0.0015(7) -0.0018(7)
O6A 0.0196(8) 0.0179(7) 0.0251(8) 0.0010(6) -0.0001(6) -0.0043(5)
N7A 0.0158(8) 0.0156(8) 0.0185(8) 0.0018(6) 0.0006(6) -0.0014(6)
C8A 0.0172(10) 0.0202(10) 0.0185(10) -0.0005(8) 0.0008(8) -0.0013(7)
C9A 0.0200(10) 0.0132(9) 0.0210(10) -0.0001(7) 0.0016(8) 0.0024(7)
O10A 0.0243(8) 0.0321(8) 0.0209(8) 0.0014(6) 0.0029(6) -0.0013(6)
C11A 0.0171(9) 0.0214(10) 0.0216(10) -0.0031(8) -0.0004(8) -0.0013(7)
C12A 0.0198(10) 0.0292(12) 0.0295(12) 0.0010(9) -0.0001(9) -0.0056(8)
C13A 0.0234(11) 0.0252(11) 0.0372(13) 0.0001(10) -0.0004(9) 0.0043(9)
C14A 0.0241(11) 0.0379(13) 0.0290(12) -0.0111(10) 0.0009(9) -0.0076(9)
C15A 0.0168(10) 0.0166(10) 0.0191(10) 0.0015(7) 0.0002(8) -0.0010(7)
C16A 0.0196(10) 0.0144(9) 0.0190(10) 0.0018(7) -0.0036(8) 0.0009(7)
C17A 0.0203(10) 0.0224(11) 0.0231(11) 0.0006(8) 0.0012(8) -0.0012(8)
C18A 0.0331(12) 0.0268(11) 0.0231(11) -0.0051(9) 0.0007(9) 0.0046(9)
C19A 0.0452(14) 0.0171(11) 0.0254(11) -0.0036(8) -0.0134(10) 0.0028(9)
C20A 0.0484(15) 0.0183(11) 0.0277(12) 0.0047(9) -0.0078(11) -0.0105(10)
C21A 0.0374(13) 0.0217(11) 0.0189(11) 0.0035(8) 0.0007(9) -0.0070(9)
C22A 0.0209(10) 0.0165(9) 0.0172(10) -0.0016(8) -0.0025(8) -0.0060(7)
C23A 0.0266(11) 0.0246(11) 0.0267(11) 0.0004(9) -0.0012(9) 0.0023(9)
C24A 0.0344(12) 0.0271(11) 0.0230(11) 0.0047(9) -0.0072(9) -0.0014(9)
C25A 0.0406(13) 0.0309(13) 0.0197(11) 0.0026(9) -0.0039(10) -0.0072(10)
C26A 0.0350(12) 0.0298(12) 0.0206(11) -0.0035(9) 0.0042(9) -0.0017(10)
C27A 0.0273(11) 0.0185(10) 0.0219(10) -0.0002(8) -0.0011(8) -0.0006(8)
O1B 0.0394(9) 0.0172(7) 0.0307(9) -0.0018(6) 0.0050(7) -0.0033(6)
C2B 0.0231(11) 0.0140(9) 0.0245(10) 0.0000(8) 0.0000(9) 0.0015(8)
C3B 0.0290(12) 0.0220(10) 0.0264(12) -0.0040(8) 0.0079(9) 0.0006(9)
C4B 0.0373(14) 0.0360(13) 0.0232(11) -0.0079(10) 0.0015(10) -0.0006(10)
C5B 0.0226(11) 0.0171(10) 0.0120(9) 0.0023(7) -0.0003(7) 0.0018(7)
O6B 0.0211(8) 0.0225(7) 0.0221(7) -0.0013(6) 0.0032(6) -0.0034(6)
N7B 0.0189(9) 0.0158(8) 0.0197(8) -0.0012(6) 0.0013(7) 0.0016(6)
C8B 0.0193(10) 0.0155(9) 0.0174(9) -0.0002(7) -0.0007(7) 0.0014(7)
C9B 0.0222(10) 0.0129(9) 0.0212(10) 0.0007(7) 0.0016(8) 0.0045(7)
O10B 0.0261(8) 0.0304(8) 0.0202(8) -0.0004(6) -0.0034(6) 0.0002(6)
C11B 0.0217(11) 0.0238(11) 0.0197(10) 0.0027(8) 0.0019(8) 0.0016(8)
C12B 0.0358(13) 0.0354(13) 0.0283(12) 0.0090(10) 0.0061(10) -0.0014(10)
C13B 0.0260(12) 0.0343(13) 0.0305(13) 0.0009(10) 0.0060(10) 0.0093(9)
C14B 0.0234(11) 0.0288(12) 0.0308(12) 0.0005(9) 0.0042(9) -0.0044(9)
C15B 0.0184(10) 0.0172(9) 0.0202(10) -0.0030(8) 0.0020(8) 0.0023(7)
C16B 0.0222(10) 0.0150(9) 0.0204(10) -0.0011(8) 0.0028(8) -0.0042(8)
C17B 0.0288(12) 0.0198(10) 0.0242(11) 0.0002(8) 0.0037(9) 0.0002(8)
C18B 0.0359(12) 0.0200(10) 0.0267(11) -0.0048(8) 0.0086(10) -0.0027(9)
C19B 0.0383(13) 0.0239(11) 0.0192(10) -0.0028(8) 0.0051(9) -0.0102(9)
C20B 0.0311(12) 0.0226(10) 0.0215(11) 0.0030(8) -0.0001(9) -0.0065(9)
C21B 0.0225(10) 0.0176(10) 0.0238(11) -0.0006(8) 0.0033(8) -0.0025(8)
C22B 0.0223(10) 0.0180(10) 0.0196(10) -0.0011(8) 0.0051(8) 0.0077(8)
C23B 0.0272(11) 0.0259(11) 0.0239(11) -0.0012(8) 0.0015(9) 0.0090(8)
C24B 0.0459(15) 0.0335(13) 0.0224(11) 0.0071(10) 0.0085(10) 0.0186(11)
C25B 0.0450(15) 0.0221(12) 0.0378(14) 0.0092(10) 0.0202(11) 0.0085(10)
C26B 0.0346(13) 0.0201(11) 0.0354(13) 0.0028(9) 0.0112(10) 0.0009(9)
C27B 0.0254(11) 0.0211(10) 0.0241(11) 0.0018(8) 0.0042(9) 0.0033(8)

loop_
_atom_type_symbol
_atom_type_description
_atom_type_scat_dispersion_real
_atom_type_scat_dispersion_imag
_atom_type_scat_source
C C 0.0033 0.0016 'International Tables Vol C Tables 4.2.6.8 and 6.1.1.4'
H H 0.0000 0.0000 'International Tables Vol C Tables 4.2.6.8 and 6.1.1.4'
N N 0.0061 0.0033 'International Tables Vol C Tables 4.2.6.8 and 6.1.1.4'
O O 0.0106 0.0060 'International Tables Vol C Tables 4.2.6.8 and 6.1.1.4'

loop_
_geom_angle_atom_site_label_1
_geom_angle_atom_site_label_2
_geom_angle_atom_site_label_3
_geom_angle
_geom_angle_site_symmetry_1
_geom_angle_site_symmetry_3
_geom_angle_publ_flag
C2A O1A C3A 61.64(14) . . ?
O1A C2A C3A 59.23(14) . . ?
O1A C2A C5A 114.60(18) . . ?
C3A C2A C5A 120.35(19) . . ?
O1A C2A H2A 114.5(19) . . ?
C3A C2A H2A 118.0(18) . . ?
C5A C2A H2A 116.7(18) . . ?
O1A C3A C2A 59.13(13) . . ?
O1A C3A C4A 117.1(2) . . ?
C2A C3A C4A 123.1(2) . . ?
O1A C3A H3A 111.8(16) . . ?
C2A C3A H3A 119.3(16) . . ?
C4A C3A H3A 113.8(15) . . ?
C3A C4A H4A1 109.5 . . ?
C3A C4A H4A2 109.5 . . ?
H4A1 C4A H4A2 109.5 . . ?
C3A C4A H4A3 109.5 . . ?
H4A1 C4A H4A3 109.5 . . ?
H4A2 C4A H4A3 109.5 . . ?
O6A C5A N7A 122.32(18) . . ?
O6A C5A C2A 120.78(18) . . ?
N7A C5A C2A 116.88(17) . . ?
C5A N7A C8A 123.96(16) . . ?
C5A N7A C15A 118.39(16) . . ?
C8A N7A C15A 117.63(15) . . ?
N7A C8A C9A 115.01(16) . . ?
N7A C8A H8A1 108.5 . . ?
C9A C8A H8A1 108.5 . . ?
N7A C8A H8A2 108.5 . . ?
C9A C8A H8A2 108.5 . . ?
H8A1 C8A H8A2 107.5 . . ?
O10A C9A C8A 121.41(17) . . ?
O10A C9A C11A 122.90(18) . . ?
C8A C9A C11A 115.61(17) . . ?
C14A C11A C9A 109.30(17) . . ?
C14A C11A C12A 109.89(18) . . ?
C9A C11A C12A 111.88(17) . . ?
C14A C11A C13A 109.79(18) . . ?
C9A C11A C13A 105.67(17) . . ?
C12A C11A C13A 110.21(19) . . ?
C11A C12A H12A 109.5 . . ?
C11A C12A H12B 109.5 . . ?
H12A C12A H12B 109.5 . . ?
C11A C12A H12C 109.5 . . ?
H12A C12A H12C 109.5 . . ?
H12B C12A H12C 109.5 . . ?
C11A C13A H13A 109.5 . . ?
C11A C13A H13B 109.5 . . ?
H13A C13A H13B 109.5 . . ?
C11A C13A H13C 109.5 . . ?
H13A C13A H13C 109.5 . . ?
H13B C13A H13C 109.5 . . ?
C11A C14A H14A 109.5 . . ?
C11A C14A H14B 109.5 . . ?
H14A C14A H14B 109.5 . . ?
C11A C14A H14C 109.5 . . ?
H14A C14A H14C 109.5 . . ?
H14B C14A H14C 109.5 . . ?
N7A C15A C16A 110.51(16) . . ?
N7A C15A C22A 111.74(17) . . ?
C16A C15A C22A 114.63(16) . . ?
N7A C15A H15A 106.2(18) . . ?
C16A C15A H15A 106.3(18) . . ?
C22A C15A H15A 106.9(17) . . ?
C17A C16A C21A 118.44(18) . . ?
C17A C16A C15A 118.96(17) . . ?
C21A C16A C15A 122.58(18) . . ?
C16A C17A C18A 121.0(2) . . ?
C16A C17A H17A 119.5 . . ?
C18A C17A H17A 119.5 . . ?
C19A C18A C17A 120.1(2) . . ?
C19A C18A H18A 120.0 . . ?
C17A C18A H18A 120.0 . . ?
C18A C19A C20A 119.6(2) . . ?
C18A C19A H19A 120.2 . . ?
C20A C19A H19A 120.2 . . ?
C19A C20A C21A 120.4(2) . . ?
C19A C20A H20A 119.8 . . ?
C21A C20A H20A 119.8 . . ?
C16A C21A C20A 120.3(2) . . ?
C16A C21A H21A 119.9 . . ?
C20A C21A H21A 119.9 . . ?
C27A C22A C23A 118.43(19) . . ?
C27A C22A C15A 123.44(18) . . ?
C23A C22A C15A 118.06(19) . . ?
C24A C23A C22A 121.2(2) . . ?
C24A C23A H23A 119.4 . . ?
C22A C23A H23A 119.4 . . ?
C23A C24A C25A 120.0(2) . . ?
C23A C24A H24A 120.0 . . ?
C25A C24A H24A 120.0 . . ?
C26A C25A C24A 119.5(2) . . ?
C26A C25A H25A 120.3 . . ?
C24A C25A H25A 120.3 . . ?
C25A C26A C27A 120.5(2) . . ?
C25A C26A H26A 119.8 . . ?
C27A C26A H26A 119.8 . . ?
C22A C27A C26A 120.4(2) . . ?
C22A C27A H27A 119.8 . . ?
C26A C27A H27A 119.8 . . ?
C2B O1B C3B 61.67(14) . . ?
O1B C2B C3B 59.44(13) . . ?
O1B C2B C5B 114.75(17) . . ?
C3B C2B C5B 119.93(18) . . ?
O1B C2B H2B 111.5(18) . . ?
C3B C2B H2B 119.1(18) . . ?
C5B C2B H2B 117.4(18) . . ?
O1B C3B C2B 58.89(13) . . ?
O1B C3B C4B 117.3(2) . . ?
C2B C3B C4B 123.4(2) . . ?
O1B C3B H3B 110.5(17) . . ?
C2B C3B H3B 114.8(17) . . ?
C4B C3B H3B 117.6(17) . . ?
C3B C4B H4B1 109.5 . . ?
C3B C4B H4B2 109.5 . . ?
H4B1 C4B H4B2 109.5 . . ?
C3B C4B H4B3 109.5 . . ?
H4B1 C4B H4B3 109.5 . . ?
H4B2 C4B H4B3 109.5 . . ?
O6B C5B N7B 122.39(18) . . ?
O6B C5B C2B 120.61(18) . . ?
N7B C5B C2B 117.00(17) . . ?
C5B N7B C8B 124.11(16) . . ?
C5B N7B C15B 118.00(16) . . ?
C8B N7B C15B 117.86(15) . . ?
N7B C8B C9B 114.32(16) . . ?
N7B C8B H8B1 108.7 . . ?
C9B C8B H8B1 108.7 . . ?
N7B C8B H8B2 108.7 . . ?
C9B C8B H8B2 108.7 . . ?
H8B1 C8B H8B2 107.6 . . ?
O10B C9B C8B 120.55(19) . . ?
O10B C9B C11B 121.93(19) . . ?
C8B C9B C11B 117.40(17) . . ?
C12B C11B C9B 108.84(18) . . ?
C12B C11B C13B 110.49(19) . . ?
C9B C11B C13B 105.78(17) . . ?
C12B C11B C14B 109.41(19) . . ?
C9B C11B C14B 112.42(17) . . ?
C13B C11B C14B 109.86(18) . . ?
C11B C12B H12D 109.5 . . ?
C11B C12B H12E 109.5 . . ?
H12D C12B H12E 109.5 . . ?
C11B C12B H12F 109.5 . . ?
H12D C12B H12F 109.5 . . ?
H12E C12B H12F 109.5 . . ?
C11B C13B H13D 109.5 . . ?
C11B C13B H13E 109.5 . . ?
H13D C13B H13E 109.5 . . ?
C11B C13B H13F 109.5 . . ?
H13D C13B H13F 109.5 . . ?
H13E C13B H13F 109.5 . . ?
C11B C14B H14D 109.5 . . ?
C11B C14B H14E 109.5 . . ?
H14D C14B H14E 109.5 . . ?
C11B C14B H14F 109.5 . . ?
H14D C14B H14F 109.5 . . ?
H14E C14B H14F 109.5 . . ?
N7B C15B C22B 109.66(16) . . ?
N7B C15B C16B 111.84(16) . . ?
C22B C15B C16B 114.97(16) . . ?
N7B C15B H15B 105.0(18) . . ?
C22B C15B H15B 111.5(17) . . ?
C16B C15B H15B 103.3(17) . . ?
C21B C16B C17B 118.72(19) . . ?
C21B C16B C15B 122.91(18) . . ?
C17B C16B C15B 118.32(18) . . ?
C18B C17B C16B 120.5(2) . . ?
C18B C17B H17B 119.7 . . ?
C16B C17B H17B 119.7 . . ?
C17B C18B C19B 120.5(2) . . ?
C17B C18B H18B 119.8 . . ?
C19B C18B H18B 119.8 . . ?
C20B C19B C18B 119.4(2) . . ?
C20B C19B H19B 120.3 . . ?
C18B C19B H19B 120.3 . . ?
C19B C20B C21B 120.4(2) . . ?
C19B C20B H20B 119.8 . . ?
C21B C20B H20B 119.8 . . ?
C16B C21B C20B 120.4(2) . . ?
C16B C21B H21B 119.8 . . ?
C20B C21B H21B 119.8 . . ?
C27B C22B C23B 118.4(2) . . ?
C27B C22B C15B 122.81(18) . . ?
C23B C22B C15B 118.67(19) . . ?
C24B C23B C22B 120.8(2) . . ?
C24B C23B H23B 119.6 . . ?
C22B C23B H23B 119.6 . . ?
C23B C24B C25B 120.5(2) . . ?
C23B C24B H24B 119.8 . . ?
C25B C24B H24B 119.8 . . ?
C24B C25B C26B 119.1(2) . . ?
C24B C25B H25B 120.4 . . ?
C26B C25B H25B 120.4 . . ?
C25B C26B C27B 120.1(2) . . ?
C25B C26B H26B 119.9 . . ?
C27B C26B H26B 119.9 . . ?
C22B C27B C26B 121.1(2) . . ?
C22B C27B H27B 119.5 . . ?
C26B C27B H27B 119.5 . . ?

loop_
_geom_bond_atom_site_label_1
_geom_bond_atom_site_label_2
_geom_bond_distance
_geom_bond_site_symmetry_2
_geom_bond_publ_flag
O1A C2A 1.430(2) . ?
O1A C3A 1.431(3) . ?
C2A C3A 1.466(3) . ?
C2A C5A 1.505(3) . ?
C2A H2A 0.94(3) . ?
C3A C4A 1.494(4) . ?
C3A H3A 1.07(3) . ?
C4A H4A1 0.9600 . ?
C4A H4A2 0.9600 . ?
C4A H4A3 0.9600 . ?
C5A O6A 1.228(3) . ?
C5A N7A 1.359(3) . ?
N7A C8A 1.452(3) . ?
N7A C15A 1.474(2) . ?
C8A C9A 1.526(3) . ?
C8A H8A1 0.9700 . ?
C8A H8A2 0.9700 . ?
C9A O10A 1.208(3) . ?
C9A C11A 1.532(3) . ?
C11A C14A 1.523(3) . ?
C11A C12A 1.532(3) . ?
C11A C13A 1.536(3) . ?
C12A H12A 0.9600 . ?
C12A H12B 0.9600 . ?
C12A H12C 0.9600 . ?
C13A H13A 0.9600 . ?
C13A H13B 0.9600 . ?
C13A H13C 0.9600 . ?
C14A H14A 0.9600 . ?
C14A H14B 0.9600 . ?
C14A H14C 0.9600 . ?
C15A C16A 1.524(3) . ?
C15A C22A 1.528(3) . ?
C15A H15A 0.97(3) . ?
C16A C17A 1.390(3) . ?
C16A C21A 1.391(3) . ?
C17A C18A 1.390(3) . ?
C17A H17A 0.9300 . ?
C18A C19A 1.376(3) . ?
C18A H18A 0.9300 . ?
C19A C20A 1.383(4) . ?
C19A H19A 0.9300 . ?
C20A C21A 1.394(3) . ?
C20A H20A 0.9300 . ?
C21A H21A 0.9300 . ?
C22A C27A 1.388(3) . ?
C22A C23A 1.402(3) . ?
C23A C24A 1.375(3) . ?
C23A H23A 0.9300 . ?
C24A C25A 1.391(4) . ?
C24A H24A 0.9300 . ?
C25A C26A 1.384(3) . ?
C25A H25A 0.9300 . ?
C26A C27A 1.393(3) . ?
C26A H26A 0.9300 . ?
C27A H27A 0.9300 . ?
O1B C2B 1.432(3) . ?
O1B C3B 1.440(3) . ?
C2B C3B 1.472(3) . ?
C2B C5B 1.512(3) . ?
C2B H2B 0.95(3) . ?
C3B C4B 1.497(3) . ?
C3B H3B 0.99(3) . ?
C4B H4B1 0.9600 . ?
C4B H4B2 0.9600 . ?
C4B H4B3 0.9600 . ?
C5B O6B 1.227(3) . ?
C5B N7B 1.360(3) . ?
N7B C8B 1.449(3) . ?
N7B C15B 1.478(2) . ?
C8B C9B 1.520(3) . ?
C8B H8B1 0.9700 . ?
C8B H8B2 0.9700 . ?
C9B O10B 1.212(3) . ?
C9B C11B 1.529(3) . ?
C11B C12B 1.524(3) . ?
C11B C13B 1.540(3) . ?
C11B C14B 1.544(3) . ?
C12B H12D 0.9600 . ?
C12B H12E 0.9600 . ?
C12B H12F 0.9600 . ?
C13B H13D 0.9600 . ?
C13B H13E 0.9600 . ?
C13B H13F 0.9600 . ?
C14B H14D 0.9600 . ?
C14B H14E 0.9600 . ?
C14B H14F 0.9600 . ?
C15B C22B 1.526(3) . ?
C15B C16B 1.528(3) . ?
C15B H15B 0.98(3) . ?
C16B C21B 1.393(3) . ?
C16B C17B 1.395(3) . ?
C17B C18B 1.386(3) . ?
C17B H17B 0.9300 . ?
C18B C19B 1.390(3) . ?
C18B H18B 0.9300 . ?
C19B C20B 1.380(3) . ?
C19B H19B 0.9300 . ?
C20B C21B 1.397(3) . ?
C20B H20B 0.9300 . ?
C21B H21B 0.9300 . ?
C22B C27B 1.381(3) . ?
C22B C23B 1.397(3) . ?
C23B C24B 1.384(3) . ?
C23B H23B 0.9300 . ?
C24B C25B 1.388(4) . ?
C24B H24B 0.9300 . ?
C25B C26B 1.388(4) . ?
C25B H25B 0.9300 . ?
C26B C27B 1.394(3) . ?
C26B H26B 0.9300 . ?
C27B H27B 0.9300 . ?

loop_
_geom_torsion_atom_site_label_1
_geom_torsion_atom_site_label_2
_geom_torsion_atom_site_label_3
_geom_torsion_atom_site_label_4
_geom_torsion
_geom_torsion_site_symmetry_1
_geom_torsion_site_symmetry_2
_geom_torsion_site_symmetry_3
_geom_torsion_site_symmetry_4
_geom_torsion_publ_flag
C3A O1A C2A C5A -112.0(2) . . . . ?
C2A O1A C3A C4A 114.1(2) . . . . ?
C5A C2A C3A O1A 102.3(2) . . . . ?
O1A C2A C3A C4A -104.2(3) . . . . ?
C5A C2A C3A C4A -1.9(3) . . . . ?
O1A C2A C5A O6A 3.6(3) . . . . ?
C3A C2A C5A O6A -63.9(3) . . . . ?
O1A C2A C5A N7A -175.03(16) . . . . ?
C3A C2A C5A N7A 117.5(2) . . . . ?
O6A C5A N7A C8A 178.10(18) . . . . ?
C2A C5A N7A C8A -3.3(3) . . . . ?
O6A C5A N7A C15A -0.3(3) . . . . ?
C2A C5A N7A C15A 178.24(16) . . . . ?
C5A N7A C8A C9A -76.9(2) . . . . ?
C15A N7A C8A C9A 101.6(2) . . . . ?
N7A C8A C9A O10A 5.3(3) . . . . ?
N7A C8A C9A C11A -177.97(16) . . . . ?
O10A C9A C11A C14A -25.6(3) . . . . ?
C8A C9A C11A C14A 157.78(18) . . . . ?
O10A C9A C11A C12A -147.5(2) . . . . ?
C8A C9A C11A C12A 35.8(2) . . . . ?
O10A C9A C11A C13A 92.5(2) . . . . ?
C8A C9A C11A C13A -84.1(2) . . . . ?
C5A N7A C15A C16A 126.82(18) . . . . ?
C8A N7A C15A C16A -51.7(2) . . . . ?
C5A N7A C15A C22A -104.27(19) . . . . ?
C8A N7A C15A C22A 77.2(2) . . . . ?
N7A C15A C16A C17A -80.0(2) . . . . ?
C22A C15A C16A C17A 152.63(18) . . . . ?
N7A C15A C16A C21A 98.4(2) . . . . ?
C22A C15A C16A C21A -28.9(3) . . . . ?
C21A C16A C17A C18A 3.1(3) . . . . ?
C15A C16A C17A C18A -178.39(19) . . . . ?
C16A C17A C18A C19A -2.2(3) . . . . ?
C17A C18A C19A C20A -0.6(3) . . . . ?
C18A C19A C20A C21A 2.4(4) . . . . ?
C17A C16A C21A C20A -1.3(3) . . . . ?
C15A C16A C21A C20A -179.7(2) . . . . ?
C19A C20A C21A C16A -1.5(3) . . . . ?
N7A C15A C22A C27A -4.5(3) . . . . ?
C16A C15A C22A C27A 122.2(2) . . . . ?
N7A C15A C22A C23A 172.49(17) . . . . ?
C16A C15A C22A C23A -60.8(2) . . . . ?
C27A C22A C23A C24A 0.0(3) . . . . ?
C15A C22A C23A C24A -177.2(2) . . . . ?
C22A C23A C24A C25A -0.5(3) . . . . ?
C23A C24A C25A C26A 0.3(3) . . . . ?
C24A C25A C26A C27A 0.5(3) . . . . ?
C23A C22A C27A C26A 0.8(3) . . . . ?
C15A C22A C27A C26A 177.76(19) . . . . ?
C25A C26A C27A C22A -1.0(3) . . . . ?
C3B O1B C2B C5B -111.5(2) . . . . ?
C2B O1B C3B C4B 114.3(2) . . . . ?
C5B C2B C3B O1B 102.8(2) . . . . ?
O1B C2B C3B C4B -104.1(3) . . . . ?
C5B C2B C3B C4B -1.3(3) . . . . ?
O1B C2B C5B O6B 3.8(3) . . . . ?
C3B C2B C5B O6B -63.8(3) . . . . ?
O1B C2B C5B N7B -176.01(16) . . . . ?
C3B C2B C5B N7B 116.4(2) . . . . ?
O6B C5B N7B C8B -178.31(17) . . . . ?
C2B C5B N7B C8B 1.5(3) . . . . ?
O6B C5B N7B C15B 3.4(3) . . . . ?
C2B C5B N7B C15B -176.80(16) . . . . ?
C5B N7B C8B C9B -77.4(2) . . . . ?
C15B N7B C8B C9B 100.90(19) . . . . ?
N7B C8B C9B O10B 9.4(3) . . . . ?
N7B C8B C9B C11B -174.62(16) . . . . ?
O10B C9B C11B C12B -28.0(3) . . . . ?
C8B C9B C11B C12B 156.06(18) . . . . ?
O10B C9B C11B C13B 90.8(2) . . . . ?
C8B C9B C11B C13B -85.2(2) . . . . ?
O10B C9B C11B C14B -149.34(19) . . . . ?
C8B C9B C11B C14B 34.7(2) . . . . ?
C5B N7B C15B C22B 132.24(18) . . . . ?
C8B N7B C15B C22B -46.2(2) . . . . ?
C5B N7B C15B C16B -99.0(2) . . . . ?
C8B N7B C15B C16B 82.6(2) . . . . ?
N7B C15B C16B C21B -4.4(3) . . . . ?
C22B C15B C16B C21B 121.5(2) . . . . ?
N7B C15B C16B C17B 173.32(17) . . . . ?
C22B C15B C16B C17B -60.8(2) . . . . ?
C21B C16B C17B C18B 0.7(3) . . . . ?
C15B C16B C17B C18B -177.07(19) . . . . ?
C16B C17B C18B C19B -0.2(3) . . . . ?
C17B C18B C19B C20B -0.1(3) . . . . ?
C18B C19B C20B C21B 0.0(3) . . . . ?
C17B C16B C21B C20B -0.8(3) . . . . ?
C15B C16B C21B C20B 176.86(19) . . . . ?
C19B C20B C21B C16B 0.5(3) . . . . ?
N7B C15B C22B C27B 98.6(2) . . . . ?
C16B C15B C22B C27B -28.4(3) . . . . ?
N7B C15B C22B C23B -77.4(2) . . . . ?
C16B C15B C22B C23B 155.53(18) . . . . ?
C27B C22B C23B C24B 0.4(3) . . . . ?
C15B C22B C23B C24B 176.7(2) . . . . ?
C22B C23B C24B C25B -0.8(3) . . . . ?
C23B C24B C25B C26B 0.7(4) . . . . ?
C24B C25B C26B C27B -0.2(3) . . . . ?
C23B C22B C27B C26B 0.1(3) . . . . ?
C15B C22B C27B C26B -176.0(2) . . . . ?
C25B C26B C27B C22B -0.2(3) . . . . ?
